data_7702823
loop_
_publ_author_name
'Torres, Julia'
'Kremer, Carlos'
'Kremer, Eduardo'
'Pardo, Helena'
'Suescun, Leopoldo'
'Mombr\'u, \'Alvaro'
'Dom\'inguez, Sixto'
'Mederos, Alfredo'
'Herbst-Irmer, Regine'
'Arrieta, Juan M.'

_publ_section_title
;
 Sm(iii) Complexation with amino acids. Crystal structures of
 [Sm2(Pro)6(H2O)6](ClO4)6and [Sm(Asp)(H2O)4]Cl2
;
_journal_issue 21
_journal_name_full 'J. Chem. Soc., Dalton Trans.'
_journal_page_first 4035
_journal_paper_doi 10.1039/B204095F
_journal_year 2002
_chemical_formula_sum 'C4 H14 Cl2 N O8 Sm'
_chemical_formula_weight 425.41
_space_group_IT_number 4
_space_group_name_Hall 'P 2yb'
_space_group_name_H-M_alt 'P 1 21 1'
_symmetry_cell_setting monoclinic
_symmetry_space_group_name_H-M 'P 1 21 1'
_atom_sites_solution_hydrogens geom
_atom_sites_solution_primary direct
_atom_sites_solution_secondary difmap
_audit_creation_method SHELXL-97
_cell_angle_alpha 90.00
_cell_angle_beta 91.57(3)
_cell_angle_gamma 90.00
_cell_formula_units_Z 2
_cell_length_a 9.1372(18)
_cell_length_b 7.6379(15)
_cell_length_c 9.2014(18)
_cell_measurement_temperature 293(2)
_cell_measurement_theta_max 26.1
_cell_measurement_theta_min 3.1
_cell_volume 641.9(2)
_computing_structure_refinement 'SHELXL-97 (Sheldrick, 1997)'
_computing_structure_solution 'SHELXS-97 (Sheldrick, 1990)'
_diffrn_ambient_temperature 293(2)
_diffrn_measured_fraction_theta_full 0.970
_diffrn_measured_fraction_theta_max 0.970
_diffrn_radiation_monochromator graphite
_diffrn_radiation_source 'fine-focus sealed tube'
_diffrn_radiation_type MoK\a
_diffrn_radiation_wavelength 0.71073
_diffrn_reflns_av_R_equivalents 0.0388
_diffrn_reflns_av_sigmaI/netI 0.0334
_diffrn_reflns_limit_h_max 11
_diffrn_reflns_limit_h_min -11
_diffrn_reflns_limit_k_max 9
_diffrn_reflns_limit_k_min -9
_diffrn_reflns_limit_l_max 11
_diffrn_reflns_limit_l_min -11
_diffrn_reflns_number 4919
_diffrn_reflns_theta_full 25.89
_diffrn_reflns_theta_max 25.89
_diffrn_reflns_theta_min 3.10
_exptl_absorpt_coefficient_mu 5.013
_exptl_absorpt_correction_T_max .5077
_exptl_absorpt_correction_T_min .2520
_exptl_absorpt_correction_type 'Based on crystal shape'
_exptl_crystal_colour colourless
_exptl_crystal_density_diffrn 2.201
_exptl_crystal_density_method 'not measured'
_exptl_crystal_description prism
_exptl_crystal_F_000 410
_exptl_crystal_size_max .25
_exptl_crystal_size_mid .14
_exptl_crystal_size_min .08
_refine_diff_density_max 1.491
_refine_diff_density_min -2.896
_refine_diff_density_rms 0.208
_refine_ls_abs_structure_details 'Flack H D (1983), Acta Cryst. A39, 876-881'
_refine_ls_abs_structure_Flack -0.02(2)
_refine_ls_extinction_coef 0.107(5)
_refine_ls_extinction_expression Fc^*^=kFc[1+0.001xFc^2^\l^3^/sin(2\q)]^-1/4^
_refine_ls_extinction_method SHELXL
_refine_ls_goodness_of_fit_ref 1.052
_refine_ls_hydrogen_treatment mixed
_refine_ls_matrix_type full
_refine_ls_number_parameters 172
_refine_ls_number_reflns 2413
_refine_ls_number_restraints 63
_refine_ls_restrained_S_all 1.041
_refine_ls_R_factor_all 0.0357
_refine_ls_R_factor_gt 0.0353
_refine_ls_shift/su_max 0.000
_refine_ls_shift/su_mean 0.000
_refine_ls_structure_factor_coef Fsqd
_refine_ls_weighting_details 'calc w=1/[\s^2^(Fo^2^)+(0.0762P)^2^+0.0000P] where P=(Fo^2^+2Fc^2^)/3'
_refine_ls_weighting_scheme calc
_refine_ls_wR_factor_gt 0.0887
_refine_ls_wR_factor_ref 0.0891
_reflns_number_gt 2373
_reflns_number_total 2413
_reflns_threshold_expression >2sigma(I)
_cod_data_source_file b204095f.txt
_cod_data_source_block compound_2
_cod_depositor_comments
;
The following automatic conversions were performed:

data item '_symmetry_cell_setting' value 'Monoclinic' was changed to
'monoclinic' in accordance with the
/home/saulius/struct/COD-crude-data/automatic-downloads/DataCite-retrospective/RSC/depositions/lib/dictionaries/cif_core.dic
dictionary named 'cif_core.dic' version 2.4.2 last updated on
2011-04-26.

Automatic conversion script
Id: cif_fix_values 6909 2019-04-08 15:41:33Z antanas 
;
_cod_original_sg_symbol_H-M P21
_cod_database_code 7702823

loop_
_symmetry_equiv_pos_as_xyz
'x, y, z'
'-x, y+1/2, -z'

loop_
_atom_site_label
_atom_site_type_symbol
_atom_site_fract_x
_atom_site_fract_y
_atom_site_fract_z
_atom_site_U_iso_or_equiv
_atom_site_adp_type
_atom_site_occupancy
_atom_site_symmetry_multiplicity
_atom_site_calc_flag
_atom_site_refinement_flags
Sm1 Sm 0.989911(18) 0.68458(3) 0.226172(17) 0.01969(17) Uani 1 1 d D
C1 C 0.8593(6) 0.5965(9) -0.1239(6) 0.0241(11) Uani 1 1 d .
O5 O 0.9472(5) 0.4738(6) -0.1515(5) 0.0310(9) Uani 1 1 d .
O6 O 0.8617(4) 0.6849(12) -0.0105(3) 0.0283(7) Uani 1 1 d .
C2 C 0.7403(6) 0.6356(7) -0.2399(6) 0.0219(12) Uani 1 1 d .
H2 H 0.6715 0.5372 -0.2402 0.026 Uiso 1 1 calc R
N1 N 0.6577(5) 0.7943(8) -0.1987(5) 0.0280(11) Uani 1 1 d .
HNA H 0.7098 0.8892 -0.2190 0.042 Uiso 1 1 calc R
HNB H 0.6408 0.7914 -0.1040 0.042 Uiso 1 1 calc R
HNC H 0.5728 0.7974 -0.2486 0.042 Uiso 1 1 calc R
C3 C 0.7992(6) 0.6504(8) -0.3930(5) 0.0256(17) Uani 1 1 d .
H3A H 0.8406 0.5381 -0.4192 0.031 Uiso 1 1 calc R
H3B H 0.7174 0.6729 -0.4598 0.031 Uiso 1 1 calc R
C4 C 0.9140(6) 0.7901(7) -0.4158(6) 0.0234(11) Uani 1 1 d .
O7 O 0.9366(5) 0.9034(6) -0.3165(5) 0.0325(10) Uani 1 1 d .
O8 O 0.9818(5) 0.7893(6) -0.5332(4) 0.0303(10) Uani 1 1 d .
O1 O 1.2455(4) 0.7149(9) 0.3130(4) 0.0376(16) Uani 1 1 d D
O2 O 0.7787(9) 0.4921(9) 0.2314(11) 0.060(2) Uani 1 1 d D
O3 O 0.7689(7) 0.8698(10) 0.2359(9) 0.0476(18) Uani 1 1 d D
O4 O 1.1650(4) 0.6034(7) 0.0393(5) 0.0319(10) Uani 1 1 d D
H1O1 H 1.322(3) 0.704(11) 0.268(4) 0.035(7) Uiso 1 1 d D
H2O1 H 1.287(4) 0.665(10) 0.382(6) 0.035(7) Uiso 1 1 d D
H1O2 H 0.689(4) 0.514(5) 0.223(9) 0.035(7) Uiso 1 1 d D
H2O2 H 0.755(5) 0.412(8) 0.287(7) 0.035(7) Uiso 1 1 d D
H1O3 H 0.709(5) 0.893(8) 0.171(5) 0.035(7) Uiso 1 1 d D
H2O3 H 0.760(4) 0.970(6) 0.267(8) 0.035(7) Uiso 1 1 d D
H1O4 H 1.242(5) 0.647(8) 0.016(6) 0.035(7) Uiso 1 1 d D
H2O4 H 1.152(4) 0.569(10) -0.044(5) 0.035(7) Uiso 1 1 d D
Cl1 Cl 0.37634(15) 0.6880(5) -0.38157(13) 0.0400(3) Uani 1 1 d .
Cl2 Cl 0.49473(14) 0.6831(5) 0.09203(15) 0.0483(4) Uani 1 1 d .

loop_
_atom_site_aniso_label
_atom_site_aniso_U_11
_atom_site_aniso_U_22
_atom_site_aniso_U_33
_atom_site_aniso_U_23
_atom_site_aniso_U_13
_atom_site_aniso_U_12
Sm1 0.0228(2) 0.0229(2) 0.0133(2) 0.00076(17) 0.00086(10) 0.00040(15)
C1 0.025(2) 0.028(3) 0.019(2) 0.001(2) 0.0014(19) -0.003(2)
O5 0.036(2) 0.026(2) 0.0312(18) -0.0087(18) -0.0060(17) 0.0095(17)
O6 0.0301(16) 0.0395(19) 0.0150(13) -0.005(3) -0.0035(11) 0.003(3)
C2 0.027(2) 0.020(3) 0.018(2) -0.0044(17) -0.005(2) 0.0001(18)
N1 0.026(2) 0.037(3) 0.022(2) -0.003(2) -0.0024(18) 0.010(2)
C3 0.029(2) 0.032(5) 0.016(2) -0.006(2) -0.0005(17) -0.006(2)
C4 0.029(3) 0.022(3) 0.019(2) 0.001(2) -0.002(2) 0.003(2)
O7 0.047(2) 0.027(2) 0.024(2) -0.0102(17) 0.0078(18) -0.0112(18)
O8 0.037(2) 0.040(3) 0.0148(16) -0.0092(17) 0.0085(16) -0.0078(19)
O1 0.0271(18) 0.065(5) 0.0208(15) -0.004(2) -0.0027(13) 0.002(2)
O2 0.041(4) 0.053(5) 0.085(6) 0.036(5) -0.018(4) -0.023(3)
O3 0.028(3) 0.056(4) 0.058(4) -0.031(4) -0.009(3) 0.008(3)
O4 0.0248(19) 0.051(3) 0.0206(18) -0.0087(19) 0.0039(15) -0.0022(19)
Cl1 0.0396(6) 0.0465(8) 0.0333(6) 0.0024(15) -0.0088(5) -0.0008(15)
Cl2 0.0292(6) 0.0800(11) 0.0360(6) 0.0023(18) 0.0043(5) -0.0116(13)

loop_
_atom_type_symbol
_atom_type_description
_atom_type_scat_dispersion_real
_atom_type_scat_dispersion_imag
_atom_type_scat_source
C C 0.0033 0.0016 'International Tables Vol C Tables 4.2.6.8 and 6.1.1.4'
H H 0.0000 0.0000 'International Tables Vol C Tables 4.2.6.8 and 6.1.1.4'
N N 0.0061 0.0033 'International Tables Vol C Tables 4.2.6.8 and 6.1.1.4'
O O 0.0106 0.0060 'International Tables Vol C Tables 4.2.6.8 and 6.1.1.4'
Cl Cl 0.1484 0.1585 'International Tables Vol C Tables 4.2.6.8 and 6.1.1.4'
Sm Sm -0.1638 3.4418 'International Tables Vol C Tables 4.2.6.8 and 6.1.1.4'

loop_
_geom_angle_atom_site_label_1
_geom_angle_atom_site_label_2
_geom_angle_atom_site_label_3
_geom_angle
_geom_angle_site_symmetry_1
_geom_angle_site_symmetry_3
O8 Sm1 O5 88.31(16) 1_556 2_755
O8 Sm1 O7 89.65(16) 1_556 2_745
O5 Sm1 O7 149.64(15) 2_755 2_745
O8 Sm1 O2 98.1(3) 1_556 .
O5 Sm1 O2 139.8(2) 2_755 .
O7 Sm1 O2 70.5(2) 2_745 .
O8 Sm1 O6 144.10(17) 1_556 .
O5 Sm1 O6 81.7(2) 2_755 .
O7 Sm1 O6 115.7(2) 2_745 .
O2 Sm1 O6 69.9(3) . .
O8 Sm1 O1 73.55(15) 1_556 .
O5 Sm1 O1 76.85(19) 2_755 .
O7 Sm1 O1 73.5(2) 2_745 .
O2 Sm1 O1 143.1(3) . .
O6 Sm1 O1 135.81(13) . .
O8 Sm1 O4 141.23(15) 1_556 .
O5 Sm1 O4 82.29(17) 2_755 .
O7 Sm1 O4 80.49(17) 2_745 .
O2 Sm1 O4 113.2(3) . .
O6 Sm1 O4 71.49(14) . .
O1 Sm1 O4 67.69(15) . .
O8 Sm1 O3 74.0(2) 1_556 .
O5 Sm1 O3 71.6(2) 2_755 .
O7 Sm1 O3 136.4(2) 2_745 .
O2 Sm1 O3 72.21(19) . .
O6 Sm1 O3 70.1(2) . .
O1 Sm1 O3 134.8(2) . .
O4 Sm1 O3 135.9(2) . .
O6 C1 O5 125.0(6) . .
O6 C1 C2 118.4(5) . .
O5 C1 C2 116.5(5) . .
C1 O5 Sm1 154.4(4) . 2_745
C1 O6 Sm1 138.2(5) . .
N1 C2 C3 111.7(4) . .
N1 C2 C1 109.8(4) . .
C3 C2 C1 113.4(5) . .
C4 C3 C2 116.3(4) . .
O8 C4 O7 123.1(5) . .
O8 C4 C3 118.3(5) . .
O7 C4 C3 118.6(5) . .
C4 O7 Sm1 154.1(4) . 2_755
C4 O8 Sm1 146.7(4) . 1_554
H1O1 O1 H2O1 88(4) . .
H1O1 O1 Sm1 129(3) . .
H2O1 O1 Sm1 128(3) . .
H2O2 O2 H1O2 86(4) . .
H2O2 O2 Sm1 132(3) . .
H1O2 O2 Sm1 131(3) . .
H2O3 O3 H1O3 89(4) . .
H2O3 O3 Sm1 130(3) . .
H1O3 O3 Sm1 129(3) . .
H1O4 O4 H2O4 90(4) . .
H1O4 O4 Sm1 132(3) . .
H2O4 O4 Sm1 131(3) . .

loop_
_geom_bond_atom_site_label_1
_geom_bond_atom_site_label_2
_geom_bond_distance
_geom_bond_site_symmetry_2
Sm1 O8 2.357(4) 1_556
Sm1 O5 2.388(4) 2_755
Sm1 O7 2.392(4) 2_745
Sm1 O2 2.428(7) .
Sm1 O6 2.444(3) .
Sm1 O1 2.458(4) .
Sm1 O4 2.460(4) .
Sm1 O3 2.469(6) .
C1 O6 1.242(8) .
C1 O5 1.265(7) .
C1 C2 1.531(7) .
O5 Sm1 2.388(4) 2_745
C2 N1 1.483(7) .
C2 C3 1.527(7) .
C3 C4 1.515(8) .
C4 O8 1.260(7) .
C4 O7 1.271(7) .
O7 Sm1 2.392(4) 2_755
O8 Sm1 2.357(4) 1_554
O1 H1O1 0.82(3) .
O1 H2O1 0.83(3) .
O2 H2O2 0.83(3) .
O2 H1O2 0.84(3) .
O3 H2O3 0.82(3) .
O3 H1O3 0.82(3) .
O4 H1O4 0.81(3) .
O4 H2O4 0.82(3) .
